data_9010691
loop_
_publ_author_name
'Redfern, S. A. T.'
'Henderson, C. M. B.'
'Knight, K. S.'
'Wood, B. J.'

_publ_section_title
;
 High-temperature order-disorder in (Fe0.5Mn0.5)2SiO4 and (Mg0.5Mn0.5)2SiO4
 olivines: an in situ neutron diffraction study
 Sample: T = 950 C
;
_journal_name_full 'European Journal of Mineralogy'
_journal_page_first 287
_journal_page_last 300
_journal_volume 9
_journal_year 1997
_chemical_formula_structural FeMnSiO4
_chemical_formula_sum 'Fe Mn O4 Si'
_space_group_IT_number 62
_symmetry_space_group_name_Hall '-P 2c 2ab'
_symmetry_space_group_name_H-M 'P b n m'
_cell_angle_alpha 90
_cell_angle_beta 90
_cell_angle_gamma 90
_cell_length_a 4.9041
_cell_length_b 10.6899
_cell_length_c 6.2441
_cell_formula_units_Z 4
_cell_volume 327.343
_database_code_amcsd 0006669
_diffrn_ambient_temperature 1223.15
_exptl_crystal_density_diffrn 4.116
_cod_original_formula_sum '(Fe Mn) Si O4'
_cod_database_code 9010691
_amcsd_formula_title FeMnSiO4

loop_
_space_group_symop_operation_xyz
x,y,z
x,y,1/2-z
-x,-y,1/2+z
1/2+x,1/2-y,1/2+z
1/2-x,1/2+y,1/2-z
1/2-x,1/2+y,z
1/2+x,1/2-y,-z
-x,-y,-z

loop_
_atom_site_label
_atom_site_fract_x
_atom_site_fract_y
_atom_site_fract_z
_atom_site_occupancy
_atom_site_U_iso_or_equiv
FeM1 0.00000 0.00000 0.00000 0.63000 0.02875
MnM1 0.00000 0.00000 0.00000 0.37000 0.02875
MnM2 0.97200 0.28740 0.25000 0.63000 0.02875
FeM2 0.97200 0.28740 0.25000 0.37000 0.02875
Si 0.42830 0.09620 0.25000 1.00000 0.01735
O1 0.76160 0.09410 0.25000 1.00000 0.02938
O2 0.21290 0.45600 0.25000 1.00000 0.03128
O3 0.28880 0.16470 0.04090 1.00000 0.03002

loop_
_cod_related_entry_id
_cod_related_entry_database
_cod_related_entry_code
1 AMCSD 0006669
